data_7222674
loop_
_publ_author_name
'Dahm, M.'
'Adam, A.'

_publ_section_title
;
 Untersuchungen im System (Sc Cl3)/(K2 C O3)/(H2 O): Synthese und
 Kristallstrukturen von K5 (Sc (C O3)4) * 5(H2 O) und K7 (Sc (C O3)4) C O3
 * 9(H2 O)
;
_journal_name_full
;
Zeitschrift fuer Naturforschung, Teil B. Anorganische Chemie, Organische 
Chemie (42,1987-)
;
_journal_page_first 1439
_journal_page_last 1445
_journal_volume 57
_journal_year 2002
_chemical_formula_sum 'C5 H18 K7 O24 Sc'
_chemical_name_systematic 'K7 (Sc (C O3)4) (C O3) (H2 O)9'
_space_group_IT_number 5
_symmetry_space_group_name_Hall 'C 2y'
_symmetry_space_group_name_H-M 'C 1 2 1'
_cell_angle_alpha 90
_cell_angle_beta 93.763
_cell_angle_gamma 90
_cell_formula_units_Z 8
_cell_length_a 13.9598
_cell_length_b 10.8135
_cell_length_c 33.781
_cell_volume 5088.393
_citation_journal_id_ASTM ZNBSEN
_cod_data_source_file Dahm_ZNBSEN_2002_873.cif
_cod_data_source_block C5H18K7O24Sc1
_cod_original_formula_sum 'C5 H18 K7 O24 Sc1'
_cod_database_code 7222674

loop_
_symmetry_equiv_pos_as_xyz
x,y,z
-x,y,-z
x+1/2,y+1/2,z
-x+1/2,y+1/2,-z

loop_
_atom_site_label
_atom_site_type_symbol
_atom_site_fract_x
_atom_site_fract_y
_atom_site_fract_z
_atom_site_occupancy
_atom_site_U_iso_or_equiv
O48 O-2 0 0.1755 0.5 1 0.0
O23 O-2 0.2411 0.0429 0.4748 1 0.0
O42 O-2 0.1963 0.4051 0.1905 1 0.0
O18 O-2 0.4831 0.2322 0.3926 1 0.0
K11 K+1 0.10199 0.1818 0.18508 1 0.0
O5 O-2 0.0774 0.3362 0.9198 1 0.0
O43 O-2 0.0238 0.397 0.8218 1 0.0
O28 O-2 0.493 0.4275 0.7519 1 0.0
K14 K+1 0.22136 0.1719 0.8136 1 0.0
C7 C+4 0.2829 0.4174 0.6333 1 0.0
O2 O-2 0.244 0.3833 0.97502 1 0.0
K7 K+1 0.39254 0.4816 0.38534 1 0.0
O20 O-2 0.2903 0.3221 0.656 1 0.0
O14 O-2 0.123 0.244 0.38569 1 0.0
O19 O-2 0.2145 0.0295 0.35129 1 0.0
K12 K+1 0.20267 0.2683 0.31552 1 0.0
O21 O-2 0.2721 0.4069 0.5967 1 0.0
O4 O-2 0.1298 0.1824 0.88339 1 0.0
C4 C+4 0.277 0.0124 0.1348 1 0.0
K10 K+1 0.11207 0.0741 0.04562 1 0.0
C3 C+4 0.4068 0.2373 0.8984 1 0.0
O15 O-2 0.033 0.2316 0.60395 1 0.0
C6 C+4 0.3999 0.1898 0.3979 1 0.0
O16 O-2 0.3875 0.0913 0.41835 1 0.0
O45 O-2 0.4079 0.3936 0.8224 1 0.0
O7 O-2 0.3282 0.1828 0.88389 1 0.0
O33 O-2 0.094 0.4949 0.6783 1 0.0
O9 O-2 0.4894 0.196 0.89268 1 0.0
O22 O-2 0.24 0.2424 0.46239 1 0.0
C10 C+4 0.4358 0.4766 0.2279 1 0.0
O50 O-2 0.5 0.1674 0.5 1 0.0
O1 O-2 0.2429 0.1838 0.96248 1 0.0
O17 O-2 0.3232 0.2414 0.3831 1 0.0
O12 O-2 0.2837 0.1066 0.1562 1 0.0
K4 K+1 0.1175 0.3538 0.54446 1 0.0
C8 C+4 0.2481 0.1529 0.4896 1 0.0
O46 O-2 0.2755 0.1125 0.6074 1 0.0
O26 O-2 0.0023 0.4975 0.7492 1 0.0
O34 O-2 0.2457 0.0425 0.2337 1 0.0
O8 O-2 0.3918 0.3371 0.9191 1 0.0
C9 C+4 0.4194 0.044 0.7382 1 0.0
K5 K+1 0.4841 0.2594 0.68541 1 0.0
O29 O-2 0.3862 0.415 0.2026 1 0.0
O25 O-2 0.3887 0.0369 0.701 1 0.0
O36 O-2 0.1189 0.4947 0.035 1 0.0
O39 O-2 0.3951 0.494 0.0373 1 0.0
K9 K+1 0.40744 0.0775 0.04628 1 0.0
K6 K+1 0.41093 0.3467 0.54651 1 0.0
O27 O-2 0.3701 0.097 0.7632 1 0.0
O37 O-2 0.2674 0.299 0.73636 1 0.0
O38 O-2 0.2006 0.0083 0.6906 1 0.0
O44 O-2 0.0424 0.2486 0.2656 1 0.0
O40 O-2 0.0196 0.0211 0.3248 1 0.0
O13 O-2 0.0734 0.0909 0.42011 1 0.0
O3 O-2 0.2569 0.2482 0.0253 1 0.0
O49 O-2 0.5 0.2569 0 1 0.0
O47 O-2 0 0.2508 0 1 0.0
O41 O-2 0.379 0.4233 0.4646 1 0.0
O24 O-2 0.2597 0.1753 0.5261 1 0.0
O30 O-2 0.0833 0.085 0.7645 1 0.0
K8 K+1 0.10605 0.2365 0.67948 1 0.0
C5 C+4 0.0507 0.1912 0.401 1 0.0
K2 K+1 0.05327 0.4857 0.38047 1 0.0
Sc1 Sc+3 0.23348 0.31277 0.91223 1 0.0
O32 O-2 0.2696 0.3169 0.105 1 0.0
C1 C+4 0.2487 0.2718 0.9888 1 0.0
K3 K+1 0.10097 0.44223 0.11554 1 0.0
O31 O-2 0.3481 0.2325 0.2658 1 0.0
K1 K+1 0.44061 0.44449 0.11897 1 0.0
K13 K+1 0.47039 0.1836 0.18671 1 0.0
O11 O-2 0.2218 0.4011 0.85118 1 0.0
O35 O-2 0.1038 0.4382 0.4622 1 0.0
O6 O-2 0.0282 0.1932 0.1061 1 0.0
O10 O-2 0.2685 0.0157 0.09545 1 0.0
Sc2 Sc+3 0.22886 0.11258 0.41242 1 0.0
C2 C+4 0.0565 0.2355 0.8989 1 0.0
